data_7101520
loop_
_publ_author_name
'Masami Sakamoto'
'Tsutomu Fujita'
'Yoshio Kasashima'
'Hiroya Kawanishi'
'Takashi Mino'

_publ_section_title
;
Photochemical asymmetric synthesis of quartenary
chiral carbons using chiral-memory effect on beta-hydrogen abstraction
by thiocarbonyl group
;
_journal_issue 44
_journal_name_full 'Chemical Communications'
_journal_paper_doi 10.1039/b608513j
_journal_year 2006
_chemical_formula_sum 'C22 H18 Cl N O S'
_chemical_formula_weight 379.88
_chemical_name_systematic
;
?
;
_space_group_IT_number 19
_symmetry_cell_setting orthorhombic
_symmetry_space_group_name_Hall 'P 2ac 2ab'
_symmetry_space_group_name_H-M 'P 21 21 21'
_atom_sites_solution_hydrogens geom
_atom_sites_solution_primary direct
_atom_sites_solution_secondary difmap
_audit_creation_method SHELXL-97
_cell_angle_alpha 90.00
_cell_angle_beta 90.00
_cell_angle_gamma 90.00
_cell_formula_units_Z 4
_cell_length_a 9.6375(5)
_cell_length_b 10.0167(5)
_cell_length_c 20.0523(10)
_cell_measurement_reflns_used 7027
_cell_measurement_temperature 173
_cell_measurement_theta_max 28.23
_cell_measurement_theta_min 2.27
_cell_volume 1935.77(17)
_computing_cell_refinement 'Bruker SMART'
_computing_data_collection 'Bruker SMART'
_computing_data_reduction 'Bruker SAINT'
_computing_molecular_graphics 'Bruker SHELXTL'
_computing_publication_material 'Bruker SHELXTL'
_computing_structure_refinement 'SHELXL-97 (Sheldrick, 1997)'
_computing_structure_solution 'SHELXS-97 (Sheldrick, 1990)'
_diffrn_ambient_temperature 173
_diffrn_detector_area_resol_mean 8.333
_diffrn_measured_fraction_theta_full 0.947
_diffrn_measured_fraction_theta_max 0.947
_diffrn_measurement_device_type 'CCD area detector'
_diffrn_measurement_method 'phi and omega scans'
_diffrn_radiation_monochromator graphite
_diffrn_radiation_source 'fine-focus sealed tube'
_diffrn_radiation_type MoK\a
_diffrn_radiation_wavelength 0.71073
_diffrn_reflns_av_R_equivalents 0.0217
_diffrn_reflns_av_sigmaI/netI 0.0271
_diffrn_reflns_limit_h_max 12
_diffrn_reflns_limit_h_min -10
_diffrn_reflns_limit_k_max 11
_diffrn_reflns_limit_k_min -13
_diffrn_reflns_limit_l_max 25
_diffrn_reflns_limit_l_min -26
_diffrn_reflns_number 10893
_diffrn_reflns_theta_full 28.39
_diffrn_reflns_theta_max 28.39
_diffrn_reflns_theta_min 2.03
_exptl_absorpt_coefficient_mu 0.315
_exptl_absorpt_correction_T_max 0.8976
_exptl_absorpt_correction_T_min 0.8842
_exptl_absorpt_correction_type empirical
_exptl_absorpt_process_details
;
SADABS Sheldrick 1996
;
_exptl_crystal_colour red
_exptl_crystal_density_diffrn 1.303
_exptl_crystal_density_meas 0
_exptl_crystal_density_method 'not measured'
_exptl_crystal_description cubic
_exptl_crystal_F_000 792
_exptl_crystal_size_max 0.40
_exptl_crystal_size_mid 0.40
_exptl_crystal_size_min 0.35
_refine_diff_density_max 0.524
_refine_diff_density_min -0.411
_refine_diff_density_rms 0.158
_refine_ls_abs_structure_details 'Flack H D (1983), Acta Cryst. A39, 876-881'
_refine_ls_abs_structure_Flack -0.05(5)
_refine_ls_extinction_method none
_refine_ls_goodness_of_fit_ref 2.206
_refine_ls_hydrogen_treatment constr
_refine_ls_matrix_type full
_refine_ls_number_parameters 236
_refine_ls_number_reflns 4458
_refine_ls_number_restraints 0
_refine_ls_restrained_S_all 2.206
_refine_ls_R_factor_all 0.0369
_refine_ls_R_factor_gt 0.0346
_refine_ls_shift/su_max 0.001
_refine_ls_shift/su_mean 0.000
_refine_ls_structure_factor_coef Fsqd
_refine_ls_weighting_details 'calc w=1/[\s^2^(Fo^2^)+(0.0000P)^2^+0.0000P] where P=(Fo^2^+2Fc^2^)/3'
_refine_ls_weighting_scheme calc
_refine_ls_wR_factor_gt 0.0746
_refine_ls_wR_factor_ref 0.0752
_reflns_number_gt 4211
_reflns_number_total 4458
_reflns_threshold_expression >2sigma(I)
_cod_data_source_file b608513j.txt
_cod_depositor_comments
;
The following automatic conversions were performed:
'_symmetry_cell_setting' value 'Orthorhombic' changed to 'orthorhombic'
according to '/home/saulius/struct/CIF-dictionaries/cif_core.dic'
dictionary named 'cif_core.dic' version 2.4.1 from 2010-06-29.

Automatic conversion script
Id: cif_fix_enum 1527 2010-12-29 10:47:43Z saulius 
;
_cod_original_sg_symbol_H-M P2(1)2(1)2(1)
_cod_database_code 7101520

loop_
_symmetry_equiv_pos_as_xyz
'x, y, z'
'x+1/2, -y+1/2, -z'
'-x, y+1/2, -z+1/2'
'-x+1/2, -y, z+1/2'

loop_
_atom_site_label
_atom_site_type_symbol
_atom_site_fract_x
_atom_site_fract_y
_atom_site_fract_z
_atom_site_U_iso_or_equiv
_atom_site_adp_type
_atom_site_occupancy
_atom_site_symmetry_multiplicity
_atom_site_calc_flag
_atom_site_refinement_flags
C1 C 0.35289(19) 0.76532(14) 0.94246(8) 0.0439(4) Uani 1 1 d .
H1A H 0.2894 0.7984 0.9769 0.066 Uiso 1 1 calc R
H1B H 0.3087 0.7730 0.8986 0.066 Uiso 1 1 calc R
H1C H 0.4384 0.8183 0.9431 0.066 Uiso 1 1 calc R
C2 C 0.38778(13) 0.61791(13) 0.95640(6) 0.0288(3) Uani 1 1 d .
C3 C 0.49294(14) 0.57437(13) 0.90308(7) 0.0298(3) Uani 1 1 d .
C4 C 0.45401(15) 0.59546(14) 0.83182(7) 0.0308(3) Uani 1 1 d .
C5 C 0.34453(16) 0.52867(15) 0.80128(7) 0.0392(3) Uani 1 1 d .
H5 H 0.2873 0.4709 0.8269 0.047 Uiso 1 1 calc R
C6 C 0.31801(19) 0.54562(17) 0.73373(8) 0.0472(4) Uani 1 1 d .
H6 H 0.2448 0.4979 0.7127 0.057 Uiso 1 1 calc R
C7 C 0.3988(2) 0.63200(17) 0.69784(8) 0.0499(4) Uani 1 1 d .
C8 C 0.5051(2) 0.70168(18) 0.72689(8) 0.0561(5) Uani 1 1 d .
H8 H 0.5587 0.7627 0.7013 0.067 Uiso 1 1 calc R
C9 C 0.53373(18) 0.68239(17) 0.79391(8) 0.0455(4) Uani 1 1 d .
H9 H 0.6086 0.7291 0.8141 0.055 Uiso 1 1 calc R
C10 C 0.26391(13) 0.52237(15) 0.95139(7) 0.0320(3) Uani 1 1 d .
C11 C 0.28826(18) 0.38599(17) 0.95964(7) 0.0422(4) Uani 1 1 d .
H11 H 0.3786 0.3552 0.9708 0.051 Uiso 1 1 calc R
C12 C 0.1810(2) 0.2955(2) 0.95157(8) 0.0658(6) Uani 1 1 d .
H12 H 0.1982 0.2028 0.9573 0.079 Uiso 1 1 calc R
C13 C 0.0505(2) 0.3386(3) 0.93546(10) 0.0785(8) Uani 1 1 d .
H13 H -0.0225 0.2760 0.9295 0.094 Uiso 1 1 calc R
C14 C 0.02617(19) 0.4714(3) 0.92806(12) 0.0805(8) Uani 1 1 d .
H14 H -0.0649 0.5009 0.9175 0.097 Uiso 1 1 calc R
C15 C 0.13200(16) 0.5652(2) 0.93566(9) 0.0561(5) Uani 1 1 d .
H15 H 0.1133 0.6576 0.9300 0.067 Uiso 1 1 calc R
C16 C 0.39045(14) 0.63930(13) 1.08038(7) 0.0324(3) Uani 1 1 d .
C17 C 0.48023(15) 0.62550(14) 1.14088(7) 0.0337(3) Uani 1 1 d .
C18 C 0.4575(2) 0.71197(18) 1.19431(8) 0.0485(4) Uani 1 1 d .
H18 H 0.3857 0.7767 1.1919 0.058 Uiso 1 1 calc R
C19 C 0.5391(2) 0.7037(2) 1.25044(9) 0.0626(5) Uani 1 1 d .
H19 H 0.5235 0.7635 1.2864 0.075 Uiso 1 1 calc R
C20 C 0.6417(2) 0.6111(2) 1.25518(9) 0.0646(5) Uani 1 1 d .
H20 H 0.6969 0.6067 1.2943 0.077 Uiso 1 1 calc R
C21 C 0.6658(2) 0.5236(2) 1.20335(9) 0.0610(5) Uani 1 1 d .
H21 H 0.7372 0.4586 1.2067 0.073 Uiso 1 1 calc R
C22 C 0.58468(17) 0.53138(17) 1.14602(8) 0.0455(4) Uani 1 1 d .
H22 H 0.6012 0.4715 1.1101 0.055 Uiso 1 1 calc R
Cl1 Cl 0.36483(8) 0.65284(5) 0.61309(2) 0.0846(2) Uani 1 1 d .
N1 N 0.45202(12) 0.60555(12) 1.02199(5) 0.0307(3) Uani 1 1 d .
H2 H 0.5371 0.5738 1.0238 0.037 Uiso 1 1 calc R
O1 O 0.27135(10) 0.68170(11) 1.08435(6) 0.0440(3) Uani 1 1 d .
S1 S 0.64539(4) 0.51457(4) 0.92063(2) 0.04274(11) Uani 1 1 d .

loop_
_atom_site_aniso_label
_atom_site_aniso_U_11
_atom_site_aniso_U_22
_atom_site_aniso_U_33
_atom_site_aniso_U_23
_atom_site_aniso_U_13
_atom_site_aniso_U_12
C1 0.0590(10) 0.0343(8) 0.0384(8) -0.0013(6) -0.0010(8) 0.0087(7)
C2 0.0298(7) 0.0312(7) 0.0254(7) -0.0029(5) -0.0011(5) 0.0033(6)
C3 0.0275(7) 0.0301(7) 0.0317(7) -0.0041(5) -0.0003(6) -0.0051(5)
C4 0.0326(7) 0.0328(7) 0.0270(7) -0.0033(6) -0.0008(6) 0.0019(6)
C5 0.0418(8) 0.0429(8) 0.0327(7) 0.0001(6) -0.0044(7) -0.0079(7)
C6 0.0614(11) 0.0453(9) 0.0350(8) -0.0036(7) -0.0139(8) -0.0075(8)
C7 0.0818(13) 0.0422(9) 0.0258(8) 0.0001(6) -0.0066(8) -0.0007(9)
C8 0.0768(13) 0.0549(11) 0.0365(9) 0.0069(8) 0.0056(9) -0.0184(10)
C9 0.0486(9) 0.0512(10) 0.0367(9) 0.0000(7) 0.0007(7) -0.0135(8)
C10 0.0271(7) 0.0476(8) 0.0213(7) -0.0045(6) 0.0004(5) -0.0023(6)
C11 0.0526(9) 0.0451(9) 0.0289(8) 0.0055(6) -0.0080(7) -0.0129(8)
C12 0.0982(16) 0.0689(12) 0.0303(9) 0.0045(8) -0.0060(10) -0.0488(11)
C13 0.0667(14) 0.129(2) 0.0401(11) -0.0181(12) 0.0089(10) -0.0636(15)
C14 0.0279(9) 0.139(2) 0.0742(16) -0.0372(16) 0.0016(9) -0.0139(12)
C15 0.0305(8) 0.0786(12) 0.0592(11) -0.0197(9) -0.0043(8) 0.0077(8)
C16 0.0369(8) 0.0300(7) 0.0304(7) -0.0034(6) 0.0025(6) -0.0029(6)
C17 0.0387(8) 0.0351(8) 0.0273(7) 0.0008(6) 0.0025(6) -0.0092(6)
C18 0.0596(11) 0.0507(10) 0.0352(9) -0.0073(7) 0.0011(8) -0.0048(8)
C19 0.0849(15) 0.0712(13) 0.0317(9) -0.0089(9) -0.0081(9) -0.0122(11)
C20 0.0749(14) 0.0845(14) 0.0344(9) 0.0116(9) -0.0184(9) -0.0180(13)
C21 0.0663(12) 0.0685(12) 0.0481(11) 0.0178(9) -0.0119(9) 0.0047(10)
C22 0.0534(10) 0.0475(9) 0.0356(8) 0.0027(7) -0.0029(7) 0.0042(8)
Cl1 0.1544(6) 0.0699(3) 0.0296(2) 0.0081(2) -0.0207(3) -0.0179(4)
N1 0.0260(6) 0.0384(7) 0.0276(6) -0.0058(5) -0.0034(5) 0.0011(5)
O1 0.0382(6) 0.0557(7) 0.0380(6) -0.0081(5) 0.0032(5) 0.0110(5)
S1 0.02661(17) 0.0656(3) 0.0360(2) -0.00534(17) -0.00061(16) 0.00768(17)

loop_
_atom_type_symbol
_atom_type_description
_atom_type_scat_dispersion_real
_atom_type_scat_dispersion_imag
_atom_type_scat_source
C C 0.0033 0.0016 'International Tables Vol C Tables 4.2.6.8 and 6.1.1.4'
H H 0.0000 0.0000 'International Tables Vol C Tables 4.2.6.8 and 6.1.1.4'
N N 0.0061 0.0033 'International Tables Vol C Tables 4.2.6.8 and 6.1.1.4'
O O 0.0106 0.0060 'International Tables Vol C Tables 4.2.6.8 and 6.1.1.4'
Cl Cl 0.1484 0.1585 'International Tables Vol C Tables 4.2.6.8 and 6.1.1.4'
S S 0.1246 0.1234 'International Tables Vol C Tables 4.2.6.8 and 6.1.1.4'

loop_
_geom_angle_atom_site_label_1
_geom_angle_atom_site_label_2
_geom_angle_atom_site_label_3
_geom_angle
C2 C1 H1A 109.5
C2 C1 H1B 109.5
H1A C1 H1B 109.5
C2 C1 H1C 109.5
H1A C1 H1C 109.5
H1B C1 H1C 109.5
N1 C2 C10 109.66(11)
N1 C2 C3 108.87(11)
C10 C2 C3 106.91(10)
N1 C2 C1 109.73(11)
C10 C2 C1 114.62(13)
C3 C2 C1 106.85(11)
C4 C3 C2 117.41(11)
C4 C3 S1 119.13(10)
C2 C3 S1 123.38(10)
C9 C4 C5 118.70(14)
C9 C4 C3 118.30(13)
C5 C4 C3 122.96(13)
C6 C5 C4 120.67(15)
C6 C5 H5 119.7
C4 C5 H5 119.7
C7 C6 C5 119.04(15)
C7 C6 H6 120.5
C5 C6 H6 120.5
C6 C7 C8 121.61(15)
C6 C7 Cl1 118.78(14)
C8 C7 Cl1 119.61(14)
C7 C8 C9 119.37(16)
C7 C8 H8 120.3
C9 C8 H8 120.3
C8 C9 C4 120.57(16)
C8 C9 H9 119.7
C4 C9 H9 119.7
C15 C10 C11 119.13(15)
C15 C10 C2 122.61(14)
C11 C10 C2 118.17(13)
C12 C11 C10 120.10(18)
C12 C11 H11 120.0
C10 C11 H11 120.0
C13 C12 C11 120.5(2)
C13 C12 H12 119.7
C11 C12 H12 119.7
C14 C13 C12 119.53(18)
C14 C13 H13 120.2
C12 C13 H13 120.2
C13 C14 C15 121.4(2)
C13 C14 H14 119.3
C15 C14 H14 119.3
C10 C15 C14 119.3(2)
C10 C15 H15 120.3
C14 C15 H15 120.3
O1 C16 N1 123.52(14)
O1 C16 C17 121.37(13)
N1 C16 C17 115.09(12)
C22 C17 C18 118.69(15)
C22 C17 C16 122.97(13)
C18 C17 C16 118.34(14)
C19 C18 C17 120.10(18)
C19 C18 H18 120.0
C17 C18 H18 119.9
C20 C19 C18 120.95(18)
C20 C19 H19 119.5
C18 C19 H19 119.5
C19 C20 C21 120.25(18)
C19 C20 H20 119.9
C21 C20 H20 119.9
C20 C21 C22 119.44(19)
C20 C21 H21 120.3
C22 C21 H21 120.3
C17 C22 C21 120.56(16)
C17 C22 H22 119.7
C21 C22 H22 119.7
C16 N1 C2 124.87(11)
C16 N1 H2 117.6
C2 N1 H2 117.6

loop_
_geom_bond_atom_site_label_1
_geom_bond_atom_site_label_2
_geom_bond_distance
C1 C2 1.5400(19)
C1 H1A 0.9800
C1 H1B 0.9800
C1 H1C 0.9800
C2 N1 1.4590(17)
C2 C10 1.5333(19)
C2 C3 1.5364(18)
C3 C4 1.4922(19)
C3 S1 1.6252(14)
C4 C9 1.388(2)
C4 C5 1.3914(19)
C5 C6 1.389(2)
C5 H5 0.9500
C6 C7 1.369(2)
C6 H6 0.9500
C7 C8 1.369(2)
C7 Cl1 1.7434(16)
C8 C9 1.385(2)
C8 H8 0.9500
C9 H9 0.9500
C10 C15 1.378(2)
C10 C11 1.396(2)
C11 C12 1.384(2)
C11 H11 0.9500
C12 C13 1.368(3)
C12 H12 0.9500
C13 C14 1.359(4)
C13 H13 0.9500
C14 C15 1.395(3)
C14 H14 0.9500
C15 H15 0.9500
C16 O1 1.2264(17)
C16 N1 1.3554(17)
C16 C17 1.4966(19)
C17 C22 1.383(2)
C17 C18 1.395(2)
C18 C19 1.375(2)
C18 H18 0.9500
C19 C20 1.358(3)
C19 H19 0.9500
C20 C21 1.380(3)
C20 H20 0.9500
C21 C22 1.393(2)
C21 H21 0.9500
C22 H22 0.9500
N1 H2 0.8800

loop_
_geom_torsion_atom_site_label_1
_geom_torsion_atom_site_label_2
_geom_torsion_atom_site_label_3
_geom_torsion_atom_site_label_4
_geom_torsion
N1 C2 C3 C4 -172.57(11)
C10 C2 C3 C4 69.03(14)
C1 C2 C3 C4 -54.13(15)
N1 C2 C3 S1 4.15(15)
C10 C2 C3 S1 -114.24(12)
C1 C2 C3 S1 122.60(12)
C2 C3 C4 C9 116.60(15)
S1 C3 C4 C9 -60.27(17)
C2 C3 C4 C5 -65.59(17)
S1 C3 C4 C5 117.54(14)
C9 C4 C5 C6 1.9(2)
C3 C4 C5 C6 -175.93(14)
C4 C5 C6 C7 -1.8(3)
C5 C6 C7 C8 0.1(3)
C5 C6 C7 Cl1 -179.95(13)
C6 C7 C8 C9 1.4(3)
Cl1 C7 C8 C9 -178.50(15)
C7 C8 C9 C4 -1.3(3)
C5 C4 C9 C8 -0.3(3)
C3 C4 C9 C8 177.61(15)
N1 C2 C10 C15 123.93(15)
C3 C2 C10 C15 -118.19(15)
C1 C2 C10 C15 0.0(2)
N1 C2 C10 C11 -59.60(16)
C3 C2 C10 C11 58.28(16)
C1 C2 C10 C11 176.48(12)
C15 C10 C11 C12 0.5(2)
C2 C10 C11 C12 -176.13(13)
C10 C11 C12 C13 0.0(3)
C11 C12 C13 C14 -0.7(3)
C12 C13 C14 C15 0.9(4)
C11 C10 C15 C14 -0.3(3)
C2 C10 C15 C14 176.15(16)
C13 C14 C15 C10 -0.4(3)
O1 C16 C17 C22 151.43(15)
N1 C16 C17 C22 -30.4(2)
O1 C16 C17 C18 -28.8(2)
N1 C16 C17 C18 149.33(14)
C22 C17 C18 C19 0.7(2)
C16 C17 C18 C19 -179.12(15)
C17 C18 C19 C20 -0.6(3)
C18 C19 C20 C21 0.1(3)
C19 C20 C21 C22 0.3(3)
C18 C17 C22 C21 -0.2(2)
C16 C17 C22 C21 179.52(15)
C20 C21 C22 C17 -0.2(3)
O1 C16 N1 C2 1.7(2)
C17 C16 N1 C2 -176.42(12)
C10 C2 N1 C16 -65.45(16)
C3 C2 N1 C16 177.91(12)
C1 C2 N1 C16 61.28(17)

loop_
_cod_related_entry_id
_cod_related_entry_database
_cod_related_entry_code
1 ChemSpider 10173086
